data_7003950
loop_
_publ_author_name
'He, Juan'
'Hu, Ping'
'Wang, Yu-Jia'
'Tong, Ming-Liang'
'Sun, Hongzhe'
'Mao, Zong-Wan'
'Ji, Liang-Nian'

_publ_section_title
;
 Double-strand DNA cleavage by copper complexes of
 2,2&#x2032;-dipyridyl with guanidinium/ammonium pendants
;
_journal_issue 24
_journal_name_full 'Dalton Transactions'
_journal_page_first 3207
_journal_page_last 3214
_journal_paper_doi 10.1039/b801549j
_journal_year 2008
_chemical_formula_sum 'C14 H20 Cl4 Cu N8 O8'
_chemical_formula_weight 633.72
_space_group_IT_number 15
_symmetry_cell_setting monoclinic
_symmetry_space_group_name_Hall '-C 2yc'
_symmetry_space_group_name_H-M 'C 1 2/c 1'
_atom_sites_solution_hydrogens geom
_atom_sites_solution_primary direct
_atom_sites_solution_secondary difmap
_audit_creation_method SHELXL-97
_cell_angle_alpha 90.00
_cell_angle_beta 92.609(3)
_cell_angle_gamma 90.00
_cell_formula_units_Z 4
_cell_length_a 17.202(3)
_cell_length_b 8.9681(13)
_cell_length_c 15.145(2)
_cell_measurement_temperature 293(2)
_cell_measurement_theta_max 52
_cell_measurement_theta_min -3
_cell_volume 2334.0(6)
_computing_structure_refinement 'SHELXL-97 (Sheldrick, 1997)'
_computing_structure_solution 'SHELXS-97 (Sheldrick, 1990)'
_diffrn_ambient_temperature 293(2)
_diffrn_measured_fraction_theta_full 0.945
_diffrn_measured_fraction_theta_max 0.945
_diffrn_measurement_device_type ccd
_diffrn_measurement_method phi
_diffrn_radiation_monochromator graphite
_diffrn_radiation_source 'fine-focus sealed tube'
_diffrn_radiation_type MoK\a
_diffrn_radiation_wavelength 0.71073
_diffrn_reflns_av_R_equivalents 0.0217
_diffrn_reflns_av_sigmaI/netI 0.0407
_diffrn_reflns_limit_h_max 21
_diffrn_reflns_limit_h_min -12
_diffrn_reflns_limit_k_max 11
_diffrn_reflns_limit_k_min -7
_diffrn_reflns_limit_l_max 19
_diffrn_reflns_limit_l_min -19
_diffrn_reflns_number 4360
_diffrn_reflns_theta_full 27.00
_diffrn_reflns_theta_max 27.00
_diffrn_reflns_theta_min 2.56
_diffrn_standards_decay_% 0
_exptl_absorpt_coefficient_mu 1.454
_exptl_absorpt_correction_type multi-scan
_exptl_crystal_colour green
_exptl_crystal_density_diffrn 1.803
_exptl_crystal_density_method 'not measured'
_exptl_crystal_description block
_exptl_crystal_F_000 1284
_exptl_crystal_size_max 0.325
_exptl_crystal_size_mid 0.324
_exptl_crystal_size_min 0.206
_refine_diff_density_max 0.685
_refine_diff_density_min -0.315
_refine_diff_density_rms 0.084
_refine_ls_extinction_method none
_refine_ls_goodness_of_fit_ref 1.019
_refine_ls_hydrogen_treatment mixed
_refine_ls_matrix_type full
_refine_ls_number_parameters 179
_refine_ls_number_reflns 2419
_refine_ls_number_restraints 29
_refine_ls_restrained_S_all 1.072
_refine_ls_R_factor_all 0.0624
_refine_ls_R_factor_gt 0.0508
_refine_ls_shift/su_max 0.000
_refine_ls_shift/su_mean 0.000
_refine_ls_structure_factor_coef Fsqd
_refine_ls_weighting_details
;
calc w=1/[\s^2^(Fo^2^)+(0.0750P)^2^+3.4879P] where P=(Fo^2^+2Fc^2^)/3
;
_refine_ls_weighting_scheme calc
_refine_ls_wR_factor_gt 0.1301
_refine_ls_wR_factor_ref 0.1380
_reflns_number_gt 1973
_reflns_number_total 2419
_reflns_threshold_expression >2sigma(I)
_cod_data_source_file b801549j.txt
_cod_data_source_block complex_1
_cod_original_sg_symbol_H-M C2/c
_cod_database_code 7003950

loop_
_symmetry_equiv_pos_as_xyz
'x, y, z'
'-x, y, -z+1/2'
'x+1/2, y+1/2, z'
'-x+1/2, y+1/2, -z+1/2'
'-x, -y, -z'
'x, -y, z-1/2'
'-x+1/2, -y+1/2, -z'
'x+1/2, -y+1/2, z-1/2'

loop_
_atom_site_label
_atom_site_type_symbol
_atom_site_fract_x
_atom_site_fract_y
_atom_site_fract_z
_atom_site_U_iso_or_equiv
_atom_site_adp_type
_atom_site_occupancy
_atom_site_symmetry_multiplicity
_atom_site_calc_flag
_atom_site_refinement_flags
_atom_site_disorder_assembly
_atom_site_disorder_group
Cu1 Cu 0.5000 0.03938(6) 0.7500 0.0418(2) Uani 1 2 d S . .
Cl1 Cl 0.55020(6) -0.13386(10) 0.66180(8) 0.0533(3) Uani 1 1 d . . .
N1 N 0.47104(18) 0.2115(3) 0.8284(2) 0.0390(7) Uani 1 1 d . . .
N2 N 0.3185(2) 0.3822(4) 1.0614(2) 0.0535(9) Uani 1 1 d D . .
H2 H 0.308(4) 0.438(6) 1.013(2) 0.10(2) Uiso 1 1 d D . .
N3 N 0.3159(3) 0.3024(6) 1.2045(3) 0.0778(13) Uani 1 1 d D . .
H3A H 0.3550(19) 0.238(4) 1.197(3) 0.069(15) Uiso 1 1 d D . .
H3B H 0.302(4) 0.313(7) 1.2606(14) 0.10(2) Uiso 1 1 d D . .
N4 N 0.2266(3) 0.4701(5) 1.1527(3) 0.0709(12) Uani 1 1 d D . .
H4A H 0.212(3) 0.541(3) 1.113(2) 0.052(13) Uiso 1 1 d D . .
H4B H 0.197(3) 0.463(7) 1.200(3) 0.10(2) Uiso 1 1 d D . .
C1 C 0.4408(2) 0.2023(4) 0.9078(3) 0.0457(9) Uani 1 1 d . . .
H1 H 0.4351 0.1084 0.9327 0.055 Uiso 1 1 calc R . .
C2 C 0.4176(2) 0.3257(4) 0.9549(3) 0.0465(9) Uani 1 1 d . . .
C3 C 0.4258(3) 0.4642(4) 0.9167(3) 0.0541(11) Uani 1 1 d . . .
H3 H 0.4101 0.5496 0.9459 0.065 Uiso 1 1 calc R . .
C4 C 0.4574(3) 0.4744(4) 0.8346(3) 0.0520(10) Uani 1 1 d . . .
H4 H 0.4624 0.5668 0.8076 0.062 Uiso 1 1 calc R . .
C5 C 0.4814(2) 0.3470(4) 0.7931(3) 0.0394(8) Uani 1 1 d . . .
C6 C 0.3892(3) 0.3020(5) 1.0461(3) 0.0570(11) Uani 1 1 d . . .
H6 H 0.3803 0.1964 1.0550 0.068 Uiso 1 1 calc R . .
H6B H 0.4293 0.3337 1.0892 0.068 Uiso 1 1 calc R . .
C7 C 0.2873(3) 0.3844(5) 1.1398(3) 0.0503(10) Uani 1 1 d . . .
Cl2 Cl 0.67943(6) 0.13922(12) 0.89840(6) 0.0503(3) Uani 1 1 d . . .
O1 O 0.6440(2) 0.0646(4) 0.8232(2) 0.0710(10) Uani 1 1 d U . .
O2 O 0.6734(4) 0.0488(6) 0.9727(3) 0.135(2) Uani 1 1 d U . .
O3 O 0.7604(2) 0.1605(6) 0.8868(3) 0.1102(16) Uani 1 1 d U . .
O4 O 0.6435(3) 0.2746(5) 0.9141(4) 0.1197(18) Uani 1 1 d U . .

loop_
_atom_site_aniso_label
_atom_site_aniso_U_11
_atom_site_aniso_U_22
_atom_site_aniso_U_33
_atom_site_aniso_U_23
_atom_site_aniso_U_13
_atom_site_aniso_U_12
Cu1 0.0434(4) 0.0205(3) 0.0618(5) 0.000 0.0064(3) 0.000
Cl1 0.0575(6) 0.0259(5) 0.0768(7) -0.0092(4) 0.0065(5) 0.0017(4)
N1 0.0396(17) 0.0234(14) 0.0543(19) 0.0003(13) 0.0055(14) 0.0010(12)
N2 0.054(2) 0.058(2) 0.049(2) 0.0003(18) 0.0065(17) 0.0132(17)
N3 0.092(3) 0.085(3) 0.058(3) 0.016(2) 0.014(2) 0.030(3)
N4 0.066(3) 0.084(3) 0.065(3) 0.015(2) 0.022(2) 0.025(2)
C1 0.042(2) 0.0320(19) 0.063(2) 0.0005(18) 0.0052(18) 0.0016(16)
C2 0.042(2) 0.041(2) 0.057(2) -0.0031(18) 0.0036(18) 0.0056(17)
C3 0.061(3) 0.036(2) 0.065(3) -0.0080(19) 0.004(2) 0.0089(19)
C4 0.067(3) 0.0259(19) 0.063(3) -0.0017(18) 0.004(2) 0.0028(18)
C5 0.040(2) 0.0251(16) 0.052(2) -0.0010(15) -0.0009(16) -0.0011(15)
C6 0.057(3) 0.054(3) 0.061(3) 0.003(2) 0.009(2) 0.015(2)
C7 0.055(3) 0.044(2) 0.052(2) 0.0006(19) 0.0053(19) -0.0001(19)
Cl2 0.0540(6) 0.0555(6) 0.0413(5) 0.0009(4) 0.0004(4) -0.0073(5)
O1 0.0598(19) 0.097(3) 0.0557(18) -0.0196(18) -0.0041(15) 0.0073(18)
O2 0.195(5) 0.141(4) 0.066(3) 0.034(3) -0.012(3) -0.060(4)
O3 0.059(2) 0.171(5) 0.099(3) -0.032(3) -0.002(2) -0.010(3)
O4 0.105(3) 0.084(3) 0.167(4) -0.041(3) -0.030(3) 0.016(3)

loop_
_atom_type_symbol
_atom_type_description
_atom_type_scat_dispersion_real
_atom_type_scat_dispersion_imag
_atom_type_scat_source
C C 0.0033 0.0016 'International Tables Vol C Tables 4.2.6.8 and 6.1.1.4'
H H 0.0000 0.0000 'International Tables Vol C Tables 4.2.6.8 and 6.1.1.4'
N N 0.0061 0.0033 'International Tables Vol C Tables 4.2.6.8 and 6.1.1.4'
O O 0.0106 0.0060 'International Tables Vol C Tables 4.2.6.8 and 6.1.1.4'
Cl Cl 0.1484 0.1585 'International Tables Vol C Tables 4.2.6.8 and 6.1.1.4'
Cu Cu 0.3201 1.2651 'International Tables Vol C Tables 4.2.6.8 and 6.1.1.4'

loop_
_geom_angle_atom_site_label_1
_geom_angle_atom_site_label_2
_geom_angle_atom_site_label_3
_geom_angle
_geom_angle_site_symmetry_1
_geom_angle_site_symmetry_3
_geom_angle_publ_flag
N1 Cu1 N1 80.56(17) . 2_656 ?
N1 Cu1 Cl1 93.85(9) . 2_656 ?
N1 Cu1 Cl1 171.05(9) 2_656 2_656 ?
N1 Cu1 Cl1 171.05(9) . . ?
N1 Cu1 Cl1 93.85(9) 2_656 . ?
Cl1 Cu1 Cl1 92.51(6) 2_656 . ?
N1 Cu1 O1 86.59(11) . . ?
N1 Cu1 O1 86.01(12) 2_656 . ?
Cl1 Cu1 O1 100.71(9) 2_656 . ?
Cl1 Cu1 O1 86.05(8) . . ?
C1 N1 C5 118.6(3) . . ?
C1 N1 Cu1 126.7(2) . . ?
C5 N1 Cu1 114.6(3) . . ?
C7 N2 C6 122.1(4) . . ?
C7 N2 H2 131(4) . . ?
C6 N2 H2 106(4) . . ?
C7 N3 H3A 122(3) . . ?
C7 N3 H3B 123(4) . . ?
H3A N3 H3B 115(5) . . ?
C7 N4 H4A 121(3) . . ?
C7 N4 H4B 124(4) . . ?
H4A N4 H4B 115(5) . . ?
N1 C1 C2 123.2(4) . . ?
N1 C1 H1 118.4 . . ?
C2 C1 H1 118.4 . . ?
C3 C2 C1 117.8(4) . . ?
C3 C2 C6 123.8(4) . . ?
C1 C2 C6 118.4(4) . . ?
C2 C3 C4 119.2(4) . . ?
C2 C3 H3 120.4 . . ?
C4 C3 H3 120.4 . . ?
C5 C4 C3 119.6(4) . . ?
C5 C4 H4 120.2 . . ?
C3 C4 H4 120.2 . . ?
N1 C5 C4 121.4(4) . . ?
N1 C5 C5 115.0(2) . 2_656 ?
C4 C5 C5 123.6(2) . 2_656 ?
N2 C6 C2 113.0(4) . . ?
N2 C6 H6 109.0 . . ?
C2 C6 H6 109.0 . . ?
N2 C6 H6B 109.0 . . ?
C2 C6 H6B 109.0 . . ?
H6 C6 H6B 107.8 . . ?
N3 C7 N4 119.4(4) . . ?
N3 C7 N2 120.7(4) . . ?
N4 C7 N2 119.9(4) . . ?
O4 Cl2 O2 108.7(4) . . ?
O4 Cl2 O3 110.5(3) . . ?
O2 Cl2 O3 106.6(4) . . ?
O4 Cl2 O1 111.6(3) . . ?
O2 Cl2 O1 109.0(3) . . ?
O3 Cl2 O1 110.3(2) . . ?
Cl2 O1 Cu1 136.1(2) . . ?

loop_
_geom_bond_atom_site_label_1
_geom_bond_atom_site_label_2
_geom_bond_distance
_geom_bond_site_symmetry_2
_geom_bond_publ_flag
Cu1 N1 2.024(3) . ?
Cu1 N1 2.024(3) 2_656 ?
Cu1 Cl1 2.2469(11) 2_656 ?
Cu1 Cl1 2.2469(11) . ?
Cu1 O1 2.677(3) . ?
N1 C1 1.334(5) . ?
N1 C5 1.342(4) . ?
N2 C7 1.324(5) . ?
N2 C6 1.440(5) . ?
N2 H2 0.9000(11) . ?
N3 C7 1.304(6) . ?
N3 H3A 0.8999(11) . ?
N3 H3B 0.8999(11) . ?
N4 C7 1.319(6) . ?
N4 H4A 0.9000(11) . ?
N4 H4B 0.9000(11) . ?
C1 C2 1.385(6) . ?
C1 H1 0.9300 . ?
C2 C3 1.380(6) . ?
C2 C6 1.501(6) . ?
C3 C4 1.383(6) . ?
C3 H3 0.9300 . ?
C4 C5 1.377(5) . ?
C4 H4 0.9300 . ?
C5 C5 1.480(8) 2_656 ?
C6 H6 0.9700 . ?
C6 H6B 0.9700 . ?
Cl2 O4 1.387(5) . ?
Cl2 O2 1.395(4) . ?
Cl2 O3 1.425(4) . ?
Cl2 O1 1.433(3) . ?

loop_
_geom_hbond_atom_site_label_D
_geom_hbond_atom_site_label_H
_geom_hbond_atom_site_label_A
_geom_hbond_distance_DH
_geom_hbond_distance_HA
_geom_hbond_distance_DA
_geom_hbond_angle_DHA
_geom_hbond_site_symmetry_A
N2 H2 O2 0.9000(11) 2.57(5) 3.157(8) 123(5) 3_455
N3 H3A Cl1 0.8999(11) 2.79(4) 3.357(5) 122(4) 5_657
N3 H3B O3 0.8999(11) 2.082(8) 2.980(7) 176(6) 8_456
N4 H4A O2 0.9000(11) 2.20(3) 2.923(6) 137(4) 3_455
N4 H4B O1 0.9000(11) 2.127(12) 3.018(5) 170(6) 8_456
